data_2004203
loop_
_publ_author_name
'Satake, K.'
'Hattori, T.'
'Kimura, M.'
'Kashino, S.'

_publ_section_title
<i>N</i>-Acetyl-3,6-di-<i>tert</i>-butyl-2-(3,6-di-<i>tert</i>-butyl-3<i>H</i>-azepin-2-yl)-2,3-dihydro-1<i>H</i>-azepine
_journal_issue 12
_journal_name_full 'Acta Crystallographica Section C'
_journal_page_first 2707
_journal_page_last 2710
_journal_paper_doi 10.1107/S0108270195008833
_journal_volume 51
_journal_year 1995
_chemical_formula_sum 'C30 H48 N2 O'
_chemical_formula_weight 452.7
_space_group_IT_number 14
_symmetry_cell_setting monoclinic
_symmetry_space_group_name_Hall '-P 2yab'
_symmetry_space_group_name_H-M 'P 1 21/a 1'
_atom_type_scat_source IntTabIV
_cell_angle_alpha 90
_cell_angle_beta 95.48(5)
_cell_angle_gamma 90
_cell_formula_units_Z 4
_cell_length_a 12.421(8)
_cell_length_b 12.670(7)
_cell_length_c 18.450(9)
_cell_measurement_reflns_used 25
_cell_measurement_temperature 298
_cell_measurement_theta_max 11
_cell_measurement_theta_min 10
_cell_volume 2890(3)
_computing_cell_refinement 'Rigaku AFC Software'
_computing_data_collection 'Rigaku AFC Software (Rigaku Corporation , 1990)'
_computing_data_reduction 'TEXSAN (Molecular Structure Corporation, 1985)'
_computing_molecular_graphics 'ORTEPII (Johnson, 1976)'
_computing_publication_material TEXSAN
_computing_structure_refinement TEXSAN
_computing_structure_solution 'MITHRIL (Gilmore, 1984)'
_diffrn_measurement_device 'Rigaku AFC-5R'
_diffrn_measurement_method '\w/2\q scans'
_diffrn_radiation_type MoK\a
_diffrn_radiation_wavelength 0.71073
_diffrn_reflns_av_R_equivalents 0.024
_diffrn_reflns_limit_h_max 14
_diffrn_reflns_limit_h_min 0
_diffrn_reflns_limit_k_max 15
_diffrn_reflns_limit_k_min 0
_diffrn_reflns_limit_l_max 20
_diffrn_reflns_limit_l_min -21
_diffrn_reflns_number 5352
_diffrn_reflns_theta_max 26.0
_diffrn_standards_decay_% 1.0
_diffrn_standards_interval_count 97
_diffrn_standards_number 3
_exptl_absorpt_coefficient_mu 0.058
_exptl_absorpt_correction_type none
_exptl_crystal_colour colourless
_exptl_crystal_density_diffrn 1.040
_exptl_crystal_density_method none
_exptl_crystal_description prismatic
_exptl_crystal_size_max 0.50
_exptl_crystal_size_mid 0.25
_exptl_crystal_size_min 0.13
_refine_diff_density_max 0.15
_refine_diff_density_min -0.15
_refine_ls_extinction_coef 1.09E-6
_refine_ls_extinction_method 'I~corr~ = I~o~(1+gI~c~)'
_refine_ls_goodness_of_fit_obs 1.33
_refine_ls_hydrogen_treatment refxyz
_refine_ls_number_parameters 443
_refine_ls_number_reflns 2046
_refine_ls_R_factor_obs 0.047
_refine_ls_shift/esd_max 0.37
_refine_ls_structure_factor_coef F
_refine_ls_weighting_details w=1/\s^2^(F)
_refine_ls_weighting_scheme calc
_refine_ls_wR_factor_obs 0.030
_reflns_number_observed 2046
_reflns_number_total 5091
_reflns_observed_criterion I>3\s(I)
_cod_data_source_file as1196.cif
_cod_data_source_block as1196a
_cod_depositor_comments
;
The following automatic conversions were performed:

'_refine_ls_weighting_scheme' value ' w=1/\s^2^(F)' was changed to
'calc'. New tag '_refine_ls_weighting_details' was created. The value
of the new tag was set to 'w=1/\s^2^(F)'.

Automatic conversion script
Id: cif_fix_values 3143 2015-03-26 13:38:13Z robertas 
;
_cod_original_sg_symbol_H-M 'P 21/a'
_cod_database_code 2004203

loop_
_symmetry_equiv_pos_as_xyz
x,y,z
1/2+x,1/2-y,z
-x,-y,-z
1/2-x,1/2+y,-z

loop_
_atom_site_label
_atom_site_fract_x
_atom_site_fract_y
_atom_site_fract_z
_atom_site_B_iso_or_equiv
O(1) 0.5346(2) 0.1358(2) 0.1001(1) 4.5(2)
N(1) 0.6921(2) 0.0605(2) 0.1475(1) 2.5(1)
N(2) 0.7027(2) 0.1585(2) 0.2736(2) 3.1(2)
C(1) 0.7404(3) -0.0265(3) 0.1851(2) 2.9(2)
C(2) 0.8442(3) -0.0456(3) 0.2039(2) 2.9(2)
C(3) 0.9352(3) 0.0190(3) 0.1844(2) 3.6(2)
C(4) 0.9374(3) 0.1057(3) 0.1438(2) 3.4(2)
C(5) 0.8449(3) 0.1663(3) 0.1069(2) 2.7(2)
C(6) 0.7466(3) 0.1635(3) 0.1511(2) 2.4(2)
C(7) 0.7662(3) 0.1995(3) 0.2317(2) 2.5(2)
C(8) 0.8553(3) 0.2795(3) 0.2530(2) 2.7(2)
C(9) 0.9282(3) 0.2294(3) 0.3130(2) 3.2(2)
C(10) 0.9016(3) 0.1870(3) 0.3741(2) 3.6(2)
C(11) 0.7948(3) 0.1730(3) 0.3977(2) 3.4(2)
C(12) 0.7079(3) 0.1673(3) 0.3493(2) 3.6(2)
C(13) 0.5854(3) 0.0567(3) 0.1188(2) 3.2(2)
C(14) 0.5348(4) -0.0505(4) 0.1077(3) 4.8(3)
C(15) 0.8763(3) -0.1421(3) 0.2518(2) 4.0(2)
C(16) 0.7802(5) -0.2117(4) 0.2656(3) 6.8(4)
C(17) 0.9556(4) -0.2117(4) 0.2148(3) 6.7(3)
C(18) 0.9285(5) -0.1033(4) 0.3255(3) 7.1(4)
C(19) 0.8240(3) 0.1417(3) 0.0237(2) 3.4(2)
C(20) 0.9282(4) 0.1658(4) -0.0108(2) 4.8(3)
C(21) 0.7351(4) 0.2129(4) -0.0104(3) 5.4(3)
C(22) 0.7958(4) 0.0254(4) 0.0072(3) 4.8(3)
C(23) 0.8191(3) 0.3959(3) 0.2649(2) 3.3(2)
C(24) 0.9204(4) 0.4594(4) 0.2904(3) 4.9(3)
C(25) 0.7368(4) 0.4099(4) 0.3204(3) 5.1(3)
C(26) 0.7704(4) 0.4382(4) 0.1918(3) 4.8(3)
C(27) 0.7855(4) 0.1588(4) 0.4794(2) 5.3(3)
C(28) 0.8438(5) 0.0559(6) 0.5053(3) 8.8(4)
C(29) 0.8440(5) 0.2514(7) 0.5206(3) 9.0(5)
C(30) 0.6701(6) 0.1574(7) 0.4987(3) 10.4(5)
H(1) 0.685(2) -0.078(2) 0.199(2) 2.9
H(3) 1.007(2) -0.007(2) 0.205(2) 3.6
H(4) 1.007(2) 0.134(2) 0.137(2) 3.4
H(5) 0.870(2) 0.241(2) 0.107(1) 2.7
H(6) 0.690(2) 0.214(2) 0.130(1) 2.4
H(8) 0.900(2) 0.289(2) 0.211(1) 2.6
H(9) 1.003(2) 0.227(2) 0.303(2) 3.2
H(10) 0.960(2) 0.161(2) 0.406(2) 3.6
H(12) 0.636(2) 0.154(2) 0.365(2) 3.6
H(141) 0.580(3) -0.098(3) 0.086(2) 4.8
H(142) 0.505(3) -0.074(3) 0.148(2) 4.8
H(143) 0.468(3) -0.044(3) 0.080(2) 4.8
H(161) 0.741(3) -0.239(3) 0.219(2) 6.7
H(162) 0.725(3) -0.167(3) 0.293(2) 6.7
H(163) 0.806(3) -0.269(3) 0.296(2) 6.7
H(171) 0.968(3) -0.276(3) 0.250(2) 6.7
H(172) 0.916(3) -0.245(3) 0.165(2) 6.7
H(173) 1.024(3) -0.175(3) 0.217(2) 6.7
H(181) 0.942(3) -0.164(3) 0.355(2) 7.1
H(182) 0.860(3) -0.063(3) 0.349(2) 7.1
H(183) 0.991(3) -0.065(3) 0.319(2) 7.1
H(201) 0.919(2) 0.158(3) -0.063(2) 4.8
H(202) 0.994(3) 0.121(3) 0.008(2) 4.8
H(203) 0.955(3) 0.241(3) 0.000(2) 4.8
H(211) 0.753(3) 0.287(3) -0.001(2) 5.4
H(212) 0.726(3) 0.202(3) -0.061(2) 5.4
H(213) 0.656(3) 0.195(3) 0.005(2) 5.4
H(221) 0.843(3) -0.020(3) 0.035(2) 4.8
H(222) 0.716(3) 0.012(3) 0.014(2) 4.8
H(223) 0.797(2) 0.011(3) -0.046(2) 4.8
H(241) 0.892(3) 0.534(3) 0.292(2) 4.9
H(242) 0.947(3) 0.440(3) 0.340(2) 4.9
H(243) 0.978(3) 0.452(3) 0.256(2) 4.9
H(251) 0.674(3) 0.375(3) 0.304(2) 5.1
H(252) 0.724(3) 0.483(3) 0.326(2) 5.1
H(253) 0.767(3) 0.388(3) 0.371(2) 5.1
H(261) 0.755(3) 0.512(3) 0.196(2) 4.8
H(262) 0.704(3) 0.396(3) 0.174(2) 4.8
H(263) 0.828(3) 0.435(3) 0.154(2) 4.8
H(281) 0.832(3) 0.046(3) 0.557(2) 8.8
H(282) 0.919(3) 0.070(4) 0.504(2) 8.8
H(283) 0.779(4) 0.007(4) 0.481(2) 8.8
H(291) 0.792(4) 0.317(4) 0.507(2) 9.0
H(292) 0.906(4) 0.249(5) 0.514(3) 9.0
H(293) 0.838(3) 0.238(3) 0.577(2) 9.0
H(301) 0.631(4) 0.224(4) 0.480(3) 10.4
H(302) 0.647(5) 0.085(4) 0.484(3) 10.4
H(303) 0.671(3) 0.145(4) 0.550(2) 10.4

loop_
_geom_angle_atom_site_label_1
_geom_angle_atom_site_label_2
_geom_angle_atom_site_label_3
_geom_angle
_geom_angle_publ_flag
N(1) C(1) C(2) 129.1(4) yes
C(1) N(1) C(6) 120.1(3) yes
C(1) C(2) C(3) 125.9(4) yes
C(2) C(3) C(4) 131.0(4) yes
C(3) C(4) C(5) 128.7(4) yes
C(4) C(5) C(6) 111.4(3) yes
N(1) C(6) C(5) 112.5(3) yes
N(2) C(12) C(11) 129.1(4) yes
C(7) N(2) C(12) 127.2(3) yes
N(2) C(7) C(8) 126.5(3) yes
C(7) C(8) C(9) 106.3(3) yes
C(8) C(9) C(10) 128.2(4) yes
C(9) C(10) C(11) 128.3(4) yes
C(10) C(11) C(12) 120.7(4) yes
C(12) C(11) C(27) 121.3(4) yes
C(16) C(15) C(17) 106.7(4) no
C(16) C(15) C(18) 108.0(4) no
C(17) C(15) C(18) 110.2(4) no
C(5) C(19) C(22) 113.5(3) no
N(1) C(6) C(7) 109.5(3) yes
C(20) C(19) C(21) 108.6(4) no
C(5) C(6) C(7) 116.3(3) yes
C(20) C(19) C(22) 107.2(4) no
N(2) C(7) C(6) 114.5(3) yes
C(21) C(19) C(22) 110.1(4) no
C(8) C(23) C(24) 107.4(3) no
C(6) C(7) C(8) 119.1(3) yes
C(8) C(23) C(25) 115.1(3) no
O(1) C(13) N(1) 122.2(4) yes
O(1) C(13) C(14) 120.5(4) yes
N(1) C(13) C(14) 117.2(4) yes
C(1) N(1) C(13) 120.7(3) yes
C(1) C(2) C(15) 119.2(4) yes
C(2) C(15) C(16) 113.0(4) no
C(2) C(15) C(17) 110.2(4) no
C(2) C(15) C(18) 108.6(4) no
C(3) C(2) C(15) 114.9(3) yes
C(4) C(5) C(19) 113.2(3) yes
C(5) C(19) C(20) 107.6(3) no
C(5) C(19) C(21) 109.6(3) no
C(6) N(1) C(13) 118.0(3) yes
C(6) C(5) C(19) 116.8(3) yes
C(8) C(23) C(26) 107.7(3) no
C(7) C(8) C(23) 116.8(3) yes
C(24) C(23) C(25) 108.5(4) no
C(9) C(8) C(23) 117.2(3) yes
C(24) C(23) C(26) 109.4(4) no
C(25) C(23) C(26) 108.6(4) no
C(11) C(27) C(28) 109.1(4) no
C(11) C(27) C(29) 108.6(4) no
C(10) C(11) C(27) 117.9(4) yes
C(11) C(27) C(30) 113.2(4) no
C(28) C(27) C(29) 107.8(5) no
C(28) C(27) C(30) 110.2(5) no
C(29) C(27) C(30) 107.8(5) no

loop_
_geom_bond_atom_site_label_1
_geom_bond_atom_site_label_2
_geom_bond_distance
_geom_bond_publ_flag
N(1) C(1) 1.406(4) yes
N(1) C(6) 1.469(4) yes
C(1) C(2) 1.326(5) yes
C(2) C(3) 1.468(5) yes
C(3) C(4) 1.331(5) yes
C(4) C(5) 1.490(5) yes
C(5) C(6) 1.532(5) yes
N(2) C(7) 1.267(4) yes
N(2) C(12) 1.396(4) yes
C(7) C(8) 1.525(5) yes
C(8) C(9) 1.502(5) yes
C(9) C(10) 1.320(5) yes
C(10) C(11) 1.446(5) yes
C(11) C(12) 1.336(5) yes
C(6) C(7) 1.552(4) yes
N(1) C(13) 1.380(4) yes
O(1) C(13) 1.217(4) yes
C(2) C(15) 1.538(5) no
C(5) C(19) 1.563(5) no
C(8) C(23) 1.563(5) no
C(11) C(27) 1.533(5) no
C(13) C(14) 1.502(6) yes
C(15) C(16) 1.525(6) no
C(15) C(17) 1.530(6) no
C(15) C(18) 1.530(6) no
C(19) C(20) 1.528(6) no
C(19) C(21) 1.516(6) no
C(19) C(22) 1.538(6) no
C(23) C(24) 1.530(5) no
C(23) C(25) 1.525(6) no
C(23) C(26) 1.521(5) no
C(27) C(28) 1.544(8) no
C(27) C(29) 1.542(9) no
C(27) C(30) 1.510(8) no
C(1) H(1) 0.99(3) no
C(3) H(3) 0.99(3) no
C(4) H(4) 0.96(3) no
C(5) H(5) 0.99(3) no
C(6) H(6) 1.00(3) no
C(8) H(8) 1.00(3) no
C(9) H(9) 0.96(3) no
C(10) H(10) 0.95(3) no
C(12) H(12) 0.98(3) no
C(14) H(141) 0.94(3) no
C(14) H(142) 0.91(3) no
C(14) H(143) 0.93(3) no
C(16) H(161) 1.00(3) no
C(16) H(162) 1.06(3) no
C(16) H(163) 0.96(4) no
C(17) H(171) 1.04(3) no
C(17) H(172) 1.09(3) no
C(17) H(173) 0.97(3) no
C(18) H(181) 0.95(4) no
C(18) H(182) 1.12(3) no
C(18) H(183) 0.94(4) no
C(20) H(201) 0.97(3) no
C(20) H(202) 1.02(3) no
C(20) H(203) 1.02(3) no
C(21) H(211) 0.98(3) no
C(21) H(212) 0.93(3) no
C(21) H(213) 1.07(3) no
C(22) H(221) 0.94(3) no
C(22) H(222) 1.03(3) no
C(22) H(223) 1.01(3) no
C(24) H(241) 1.01(3) no
C(24) H(242) 0.98(3) no
C(24) H(243) 1.00(3) no
C(25) H(251) 0.92(3) no
C(25) H(252) 0.95(3) no
C(25) H(253) 1.01(3) no
C(26) H(261) 0.95(3) no
C(26) H(262) 1.01(3) no
C(26) H(263) 1.05(3) no
C(28) H(281) 0.99(4) no
C(28) H(282) 0.95(4) no
C(28) H(283) 1.07(4) no
C(29) H(291) 1.07(4) no
C(29) H(292) 0.79(5) no
C(29) H(293) 1.07(4) no
C(30) H(301) 1.02(4) no
C(30) H(302) 0.99(5) no
C(30) H(303) 0.96(4) no

loop_
_geom_torsion_atom_site_label_1
_geom_torsion_atom_site_label_2
_geom_torsion_atom_site_label_3
_geom_torsion_atom_site_label_4
_geom_torsion
_geom_torsion_publ_flag
C(3) C(4) C(5) C(6) 33.4(6) yes
N(1) C(1) C(2) C(3) -4.6(6) yes
N(1) C(6) C(5) C(4) -73.5(4) yes
N(2) C(7) C(6) C(5) -152.6(3) yes
C(5) C(6) C(7) C(8) 28.4(5) yes
N(2) C(7) C(8) C(9) 56.8(5) yes
N(2) C(12) C(11) C(10) 9.8(7) yes
C(1) N(1) C(6) C(5) 72.9(4) yes
C(1) N(1) C(6) C(7) -58.1(4) yes
C(1) C(2) C(3) C(4) -2.2(7) yes
C(7) N(2) C(12) C(11) -35.0(7) yes
C(7) C(8) C(9) C(10) -52.5(5) yes
C(2) C(1) N(1) C(6) -27.0(6) yes
C(2) C(3) C(4) C(5) 2.2(7) yes
C(8) C(7) N(2) C(12) -8.2(6) yes
C(8) C(9) C(10) C(11) 3.4(7) yes
C(9) C(10) C(11) C(12) 24.5(7) yes
C(1) N(1) C(13) O(1) 163.8(4) yes
